data_4517338
loop_
_publ_author_name
'Eivgi, Or'
'Vaisman, Anna'
'Nechmad, Noy B.'
'Baranov, Mark'
'Lemcoff, N. Gabriel'

_publ_section_title
;
 Latent Ruthenium Benzylidene Phosphite Complexes for
 Visible-Light-Induced Olefin Metathesis
;
_journal_name_full 'ACS Catalysis'
_journal_page_first 2033
_journal_page_last 2038
_journal_paper_doi 10.1021/acscatal.9b05079
_journal_year 2020
_chemical_formula_moiety 'C49 H54 Cl2 N2 O3 P Ru, 0.5(C8)'
_chemical_formula_sum 'C53 H54 Cl2 N2 O3 P Ru'
_chemical_formula_weight 969.92
_chemical_name_common 'Keinan162b (Ofer)'
_space_group_crystal_system triclinic
_space_group_IT_number 2
_space_group_name_Hall '-P 1'
_space_group_name_H-M_alt 'P -1'
_atom_sites_solution_hydrogens geom
_audit_creation_method SHELXL-2018/3
_cell_angle_alpha 99.247(3)
_cell_angle_beta 100.894(2)
_cell_angle_gamma 94.830(4)
_cell_formula_units_Z 2
_cell_length_a 9.051(6)
_cell_length_b 12.257(5)
_cell_length_c 23.016(4)
_cell_measurement_reflns_used 8126
_cell_measurement_temperature 200(2)
_cell_measurement_theta_max 24.789
_cell_measurement_theta_min 1.695
_cell_volume 2457(2)
_computing_cell_refinement 'APEX2 v2010.7-0 (Bruker AXS)'
_computing_data_collection 'Bruker Instrument Service v2010.7.0.0'
_computing_data_reduction 'SAINT V7.68A (Bruker AXS, 2009)'
_computing_molecular_graphics 'Olex2 (Dolomanov et al., 2009)'
_computing_publication_material 'Olex2 (Dolomanov et al., 2009)'
_computing_structure_refinement 'SHELXL-2018/3 (Sheldrick, 2018)'
_computing_structure_solution 'SHELXT 2014/4 (Sheldrick, 2014)'
_diffrn_ambient_temperature 200(2)
_diffrn_detector_area_resol_mean 95
_diffrn_measured_fraction_theta_full 0.980
_diffrn_measured_fraction_theta_max 0.980
_diffrn_measurement_device_type 'APEX2 (Bruker AXS)'
_diffrn_measurement_method '\f and \w scans'
_diffrn_radiation_type MoK\a
_diffrn_radiation_wavelength 0.71073
_diffrn_reflns_av_R_equivalents 0.1157
_diffrn_reflns_av_unetI/netI 0.3015
_diffrn_reflns_Laue_measured_fraction_full 0.980
_diffrn_reflns_Laue_measured_fraction_max 0.980
_diffrn_reflns_limit_h_max 10
_diffrn_reflns_limit_h_min -10
_diffrn_reflns_limit_k_max 14
_diffrn_reflns_limit_k_min -14
_diffrn_reflns_limit_l_max 26
_diffrn_reflns_limit_l_min -26
_diffrn_reflns_number 19451
_diffrn_reflns_point_group_measured_fraction_full 0.980
_diffrn_reflns_point_group_measured_fraction_max 0.980
_diffrn_reflns_theta_full 24.789
_diffrn_reflns_theta_max 24.789
_diffrn_reflns_theta_min 1.695
_exptl_absorpt_coefficient_mu 0.503
_exptl_absorpt_correction_T_max 0.955
_exptl_absorpt_correction_T_min 0.895
_exptl_absorpt_correction_type multi-scan
_exptl_absorpt_process_details 'SADABS V2008/1 (Bruker AXS)'
_exptl_crystal_colour violet
_exptl_crystal_density_diffrn 1.311
_exptl_crystal_description needle
_exptl_crystal_F_000 1006
_exptl_crystal_size_max 0.180
_exptl_crystal_size_mid 0.090
_exptl_crystal_size_min 0.060
_refine_diff_density_max 0.875
_refine_diff_density_min -1.480
_refine_diff_density_rms 0.108
_refine_ls_extinction_method none
_refine_ls_goodness_of_fit_ref 0.908
_refine_ls_hydrogen_treatment constr
_refine_ls_matrix_type full
_refine_ls_number_parameters 519
_refine_ls_number_reflns 8126
_refine_ls_number_restraints 2
_refine_ls_restrained_S_all 0.908
_refine_ls_R_factor_all 0.1804
_refine_ls_R_factor_gt 0.0796
_refine_ls_shift/su_max 0.000
_refine_ls_shift/su_mean 0.000
_refine_ls_structure_factor_coef Fsqd
_refine_ls_weighting_details 'w=1/[\s^2^(Fo^2^)] where P=(Fo^2^+2Fc^2^)/3'
_refine_ls_weighting_scheme calc
_refine_ls_wR_factor_gt 0.1629
_refine_ls_wR_factor_ref 0.2122
_reflns_Friedel_coverage 0.000
_reflns_number_gt 3785
_reflns_number_total 8126
_reflns_threshold_expression 'I > 2\s(I)'
_cod_data_source_file cs9b05079_si_001.cif
_cod_data_source_block Keinan162b
_cod_depositor_comments 'Adding full bibliography for 4517338--4517339.cif.'
_cod_original_cell_volume 2458(2)
_cod_database_code 4517338
_shelx_shelxl_version_number 2018/3
_shelx_space_group_comment
;
The symmetry employed for this shelxl refinement is uniquely defined
by the following loop, which should always be used as a source of
symmetry information in preference to the above space-group names.
They are only intended as comments.
;
_shelx_estimated_absorpt_t_min 0.915
_shelx_estimated_absorpt_t_max 0.970

loop_
_space_group_symop_operation_xyz
'x, y, z'
'-x, -y, -z'

loop_
_atom_site_label
_atom_site_type_symbol
_atom_site_fract_x
_atom_site_fract_y
_atom_site_fract_z
_atom_site_U_iso_or_equiv
_atom_site_adp_type
_atom_site_occupancy
_atom_site_site_symmetry_order
_atom_site_calc_flag
_atom_site_refinement_flags_posn
_atom_site_refinement_flags_adp
_atom_site_refinement_flags_occupancy
Ru1 Ru 0.76689(7) 0.44016(6) 0.29693(3) 0.0393(3) Uani 1 1 d . . .
Cl1 Cl 1.0319(2) 0.5027(2) 0.30976(13) 0.0650(8) Uani 1 1 d . . .
Cl2 Cl 0.8507(3) 0.2919(2) 0.34671(11) 0.0557(7) Uani 1 1 d . . .
P1 P 0.7201(2) 0.6027(2) 0.26710(11) 0.0409(6) Uani 1 1 d . . .
O1 O 0.8171(6) 0.6467(5) 0.2227(3) 0.0542(17) Uani 1 1 d . . .
O2 O 0.5492(6) 0.6061(5) 0.2351(3) 0.0504(16) Uani 1 1 d . . .
O3 O 0.7453(6) 0.7134(5) 0.3170(3) 0.0506(16) Uani 1 1 d . . .
N1 N 0.5348(7) 0.4411(5) 0.3731(3) 0.0392(17) Uani 1 1 d . . .
N2 N 0.4420(7) 0.3224(6) 0.2911(3) 0.0440(18) Uani 1 1 d . . .
C1 C 0.5598(8) 0.4024(6) 0.3189(4) 0.035(2) Uani 1 1 d . . .
C2 C 0.3287(10) 0.3079(8) 0.3297(4) 0.059(3) Uani 1 1 d . . .
H2A H 0.227376 0.322960 0.309948 0.071 Uiso 1 1 calc R U .
H2B H 0.320993 0.231525 0.338691 0.071 Uiso 1 1 calc R U .
C3 C 0.3890(10) 0.3899(7) 0.3845(4) 0.055(3) Uani 1 1 d . . .
H3A H 0.407343 0.353697 0.420303 0.065 Uiso 1 1 calc R U .
H3B H 0.318765 0.446471 0.390576 0.065 Uiso 1 1 calc R U .
C4 C 0.4108(10) 0.2579(8) 0.2318(4) 0.051(3) Uani 1 1 d . . .
C5 C 0.3196(10) 0.2972(8) 0.1844(4) 0.053(3) Uani 1 1 d . . .
C6 C 0.2817(11) 0.2293(10) 0.1271(5) 0.071(3) Uani 1 1 d . . .
H6 H 0.223492 0.256451 0.094736 0.085 Uiso 1 1 calc R U .
C7 C 0.3272(14) 0.1231(11) 0.1164(5) 0.079(4) Uani 1 1 d . . .
C8 C 0.4122(13) 0.0858(9) 0.1641(6) 0.073(3) Uani 1 1 d . . .
H8 H 0.444286 0.013912 0.157200 0.088 Uiso 1 1 calc R U .
C9 C 0.4533(11) 0.1495(8) 0.2225(5) 0.058(3) Uani 1 1 d . . .
C10 C 0.5455(12) 0.1053(8) 0.2717(6) 0.082(4) Uani 1 1 d . . .
H10A H 0.653209 0.127294 0.273676 0.123 Uiso 1 1 calc R U .
H10B H 0.525282 0.023922 0.264058 0.123 Uiso 1 1 calc R U .
H10C H 0.519040 0.135448 0.310000 0.123 Uiso 1 1 calc R U .
C11 C 0.2554(10) 0.4079(8) 0.1951(5) 0.069(3) Uani 1 1 d . . .
H11A H 0.161940 0.397312 0.210234 0.103 Uiso 1 1 calc R U .
H11B H 0.233258 0.435966 0.157234 0.103 Uiso 1 1 calc R U .
H11C H 0.329617 0.461797 0.224787 0.103 Uiso 1 1 calc R U .
C12 C 0.2838(15) 0.0510(10) 0.0536(5) 0.118(5) Uani 1 1 d . . .
H12A H 0.216607 0.088702 0.026798 0.177 Uiso 1 1 calc R U .
H12B H 0.231520 -0.020986 0.055919 0.177 Uiso 1 1 calc R U .
H12C H 0.375552 0.039171 0.037759 0.177 Uiso 1 1 calc R U .
C13 C 0.6177(8) 0.5354(8) 0.4167(4) 0.039(2) Uani 1 1 d . . .
C14 C 0.7299(9) 0.5176(7) 0.4652(4) 0.046(2) Uani 1 1 d . . .
C15 C 0.8138(9) 0.6090(8) 0.5058(4) 0.046(2) Uani 1 1 d . . .
H15 H 0.892721 0.597539 0.537015 0.055 Uiso 1 1 calc R U .
C16 C 0.7824(9) 0.7159(7) 0.5007(4) 0.043(2) Uani 1 1 d . . .
C17 C 0.6602(10) 0.7282(8) 0.4553(4) 0.049(2) Uani 1 1 d . . .
H17 H 0.631629 0.800752 0.454213 0.059 Uiso 1 1 calc R U .
C18 C 0.5792(9) 0.6414(8) 0.4124(4) 0.044(2) Uani 1 1 d . . .
C19 C 0.4432(9) 0.6632(8) 0.3685(4) 0.060(3) Uani 1 1 d . . .
H19A H 0.398036 0.593620 0.341238 0.091 Uiso 1 1 calc R U .
H19B H 0.474874 0.717726 0.345069 0.091 Uiso 1 1 calc R U .
H19C H 0.368295 0.692511 0.390613 0.091 Uiso 1 1 calc R U .
C20 C 0.7521(11) 0.4023(7) 0.4781(4) 0.060(3) Uani 1 1 d . . .
H20A H 0.670886 0.376010 0.497044 0.090 Uiso 1 1 calc R U .
H20B H 0.850237 0.404823 0.505338 0.090 Uiso 1 1 calc R U .
H20C H 0.749737 0.351361 0.440411 0.090 Uiso 1 1 calc R U .
C21 C 0.8779(12) 0.8166(8) 0.5435(5) 0.074(3) Uani 1 1 d . . .
H21A H 0.846937 0.825100 0.582373 0.111 Uiso 1 1 calc R U .
H21B H 0.862663 0.883906 0.526232 0.111 Uiso 1 1 calc R U .
H21C H 0.985246 0.805306 0.549218 0.111 Uiso 1 1 calc R U .
C22 C 0.6933(8) 0.3775(5) 0.2185(3) 0.0401(15) Uani 1 1 d D . .
H22A H 0.587262 0.347272 0.216653 0.048 Uiso 1 1 calc R U .
H22B H 0.687180 0.440785 0.196598 0.048 Uiso 1 1 calc DR U .
C23 C 0.7552(8) 0.2898(5) 0.1797(4) 0.0401(15) Uani 1 1 d D . .
C24 C 0.6856(11) 0.2580(8) 0.1181(4) 0.062(3) Uani 1 1 d . . .
H24 H 0.600428 0.292503 0.102396 0.075 Uiso 1 1 calc R U .
C25 C 0.7384(12) 0.1778(9) 0.0802(5) 0.072(3) Uani 1 1 d . . .
H25 H 0.690062 0.158564 0.038974 0.087 Uiso 1 1 calc R U .
C26 C 0.8601(13) 0.1262(9) 0.1020(5) 0.069(3) Uani 1 1 d . . .
H26 H 0.894521 0.069643 0.076277 0.082 Uiso 1 1 calc R U .
C27 C 0.9311(11) 0.1567(8) 0.1607(5) 0.066(3) Uani 1 1 d . . .
H27 H 1.016180 0.121175 0.175409 0.079 Uiso 1 1 calc R U .
C28 C 0.8827(9) 0.2389(7) 0.2000(4) 0.052(2) Uani 1 1 d . . .
H28 H 0.936509 0.260055 0.240541 0.062 Uiso 1 1 calc R U .
C29 C 0.8472(11) 0.5770(7) 0.1699(4) 0.065(2) Uani 1 1 d . . .
H29A H 0.750915 0.535165 0.145903 0.078 Uiso 1 1 calc DR U .
H29B H 0.915158 0.522366 0.182889 0.078 Uiso 1 1 calc R U .
C30 C 0.9176(12) 0.6427(9) 0.1323(5) 0.065(2) Uani 1 1 d . . .
C31 C 0.9832(13) 0.7487(10) 0.1505(6) 0.088(4) Uani 1 1 d . . .
H31 H 0.983005 0.786034 0.189955 0.105 Uiso 1 1 calc R U .
C32 C 1.0516(17) 0.8048(12) 0.1120(7) 0.121(6) Uani 1 1 d . . .
H32 H 1.102456 0.877788 0.127143 0.145 Uiso 1 1 calc R U .
C33 C 1.048(2) 0.7610(14) 0.0574(9) 0.143(7) Uani 1 1 d . . .
H33 H 1.094357 0.801907 0.032543 0.171 Uiso 1 1 calc R U .
C34 C 0.9760(18) 0.6543(14) 0.0341(6) 0.126(6) Uani 1 1 d . . .
H34 H 0.968215 0.621337 -0.006813 0.152 Uiso 1 1 calc R U .
C35 C 0.9132(15) 0.5955(10) 0.0755(7) 0.103(4) Uani 1 1 d . . .
H35 H 0.867493 0.520883 0.061695 0.124 Uiso 1 1 calc R U .
C36 C 0.4862(12) 0.7017(9) 0.2155(6) 0.084(4) Uani 1 1 d . . .
H36A H 0.538172 0.770089 0.243236 0.100 Uiso 1 1 calc R U .
H36B H 0.377542 0.696515 0.217349 0.100 Uiso 1 1 calc R U .
C37 C 0.5021(12) 0.7105(10) 0.1524(6) 0.077(3) Uani 1 1 d . . .
C38 C 0.5986(15) 0.8002(12) 0.1437(8) 0.118(4) Uani 1 1 d . . .
H38 H 0.649457 0.854438 0.177386 0.142 Uiso 1 1 calc R U .
C39 C 0.6210(16) 0.8109(12) 0.0853(8) 0.118(4) Uani 1 1 d . . .
H39 H 0.685025 0.871716 0.079252 0.142 Uiso 1 1 calc R U .
C40 C 0.5473(19) 0.7306(17) 0.0383(7) 0.159(4) Uani 1 1 d . . .
H40 H 0.560827 0.732540 -0.001501 0.191 Uiso 1 1 calc R U .
C41 C 0.4522(18) 0.6460(15) 0.0501(7) 0.159(4) Uani 1 1 d . . .
H41 H 0.396872 0.592719 0.016883 0.191 Uiso 1 1 calc R U .
C42 C 0.4327(19) 0.6341(16) 0.1047(7) 0.159(4) Uani 1 1 d . . .
H42 H 0.369850 0.571700 0.109769 0.191 Uiso 1 1 calc R U .
C43 C 0.8920(11) 0.7579(8) 0.3571(5) 0.070(3) Uani 1 1 d . . .
H43A H 0.952099 0.695724 0.364156 0.084 Uiso 1 1 calc R U .
H43B H 0.874404 0.794564 0.396352 0.084 Uiso 1 1 calc R U .
C44 C 0.9827(10) 0.8425(8) 0.3304(4) 0.051(2) Uani 1 1 d . . .
C45 C 1.1135(10) 0.8178(8) 0.3132(5) 0.067(3) Uani 1 1 d . . .
H45 H 1.149763 0.748294 0.317124 0.081 Uiso 1 1 calc R U .
C46 C 1.1924(12) 0.8959(9) 0.2901(5) 0.075(3) Uani 1 1 d . . .
H46 H 1.285499 0.880566 0.279019 0.090 Uiso 1 1 calc R U .
C47 C 1.1392(13) 0.9950(9) 0.2828(5) 0.070(3) Uani 1 1 d . . .
H47 H 1.192392 1.047029 0.265372 0.084 Uiso 1 1 calc R U .
C48 C 1.0082(13) 1.0177(9) 0.3009(5) 0.075(3) Uani 1 1 d . . .
H48 H 0.972537 1.087257 0.296723 0.090 Uiso 1 1 calc R U .
C49 C 0.9273(11) 0.9448(8) 0.3246(5) 0.062(3) Uani 1 1 d . . .
H49 H 0.836354 0.962114 0.336968 0.075 Uiso 1 1 calc R U .
C50 C 0.533(3) 1.0479(18) 0.4298(11) 0.204(9) Uiso 1 1 d . . .
C51 C 0.658(3) 1.092(2) 0.4485(12) 0.085(7) Uiso 0.5 1 d . . P
C52 C 0.690(2) 1.0864(17) 0.5095(11) 0.193(8) Uiso 1 1 d . . .
C53 C 0.5970(18) 1.0271(12) 0.5484(7) 0.117(5) Uiso 1 1 d . . .
C54 C 0.533(3) 1.023(2) 0.4817(14) 0.099(9) Uiso 0.5 1 d . . P

loop_
_atom_site_aniso_label
_atom_site_aniso_U_11
_atom_site_aniso_U_22
_atom_site_aniso_U_33
_atom_site_aniso_U_23
_atom_site_aniso_U_13
_atom_site_aniso_U_12
Ru1 0.0341(4) 0.0447(5) 0.0379(5) 0.0057(4) 0.0079(3) -0.0004(3)
Cl1 0.0350(12) 0.0636(18) 0.092(2) 0.0085(15) 0.0097(12) -0.0018(11)
Cl2 0.0657(14) 0.0609(17) 0.0475(15) 0.0171(13) 0.0171(12) 0.0219(13)
P1 0.0391(12) 0.0430(15) 0.0418(15) 0.0051(12) 0.0156(10) -0.0004(11)
O1 0.065(4) 0.043(4) 0.060(5) 0.011(3) 0.029(3) -0.004(3)
O2 0.048(3) 0.058(4) 0.049(4) 0.016(3) 0.008(3) 0.016(3)
O3 0.060(4) 0.041(4) 0.048(4) -0.002(3) 0.016(3) -0.005(3)
N1 0.050(4) 0.042(5) 0.026(4) -0.002(4) 0.022(3) -0.008(3)
N2 0.044(4) 0.047(5) 0.036(5) -0.005(4) 0.012(3) -0.008(4)
C1 0.043(5) 0.021(5) 0.043(6) 0.007(4) 0.019(4) -0.001(4)
C2 0.055(6) 0.063(7) 0.053(7) -0.008(6) 0.024(5) -0.023(5)
C3 0.060(6) 0.057(7) 0.053(7) 0.012(6) 0.031(5) -0.004(5)
C4 0.051(5) 0.055(7) 0.043(6) -0.009(5) 0.024(5) -0.015(5)
C5 0.053(5) 0.053(7) 0.044(7) -0.003(5) 0.009(5) -0.018(5)
C6 0.077(7) 0.079(9) 0.049(8) 0.002(7) 0.019(6) -0.032(6)
C7 0.102(9) 0.081(10) 0.046(8) -0.013(7) 0.038(7) -0.046(7)
C8 0.103(9) 0.045(7) 0.071(9) -0.014(7) 0.053(7) -0.024(6)
C9 0.068(6) 0.047(7) 0.063(8) 0.001(6) 0.036(6) -0.005(5)
C10 0.092(8) 0.045(7) 0.106(11) 0.008(7) 0.022(7) -0.001(6)
C11 0.061(6) 0.063(8) 0.073(8) 0.017(6) -0.006(5) -0.011(6)
C12 0.172(14) 0.095(11) 0.072(10) -0.024(8) 0.056(9) -0.062(9)
C13 0.039(4) 0.056(6) 0.024(5) 0.005(5) 0.014(4) -0.002(4)
C14 0.055(5) 0.050(6) 0.033(6) 0.003(5) 0.017(4) 0.006(5)
C15 0.048(5) 0.068(7) 0.018(5) -0.005(5) 0.005(4) 0.013(5)
C16 0.051(5) 0.036(6) 0.038(6) -0.007(5) 0.012(4) -0.007(4)
C17 0.059(6) 0.047(6) 0.043(6) 0.001(5) 0.021(5) 0.007(5)
C18 0.057(5) 0.050(6) 0.019(5) -0.009(5) 0.010(4) 0.004(5)
C19 0.043(5) 0.075(8) 0.060(7) 0.011(6) 0.004(5) 0.007(5)
C20 0.077(7) 0.056(7) 0.054(7) 0.012(6) 0.024(5) 0.022(6)
C21 0.087(8) 0.074(8) 0.053(7) 0.007(6) 0.001(6) -0.004(6)
C22 0.036(3) 0.034(4) 0.054(4) 0.013(3) 0.022(3) -0.012(3)
C23 0.036(3) 0.034(4) 0.054(4) 0.013(3) 0.022(3) -0.012(3)
C24 0.061(6) 0.078(8) 0.045(7) -0.001(6) 0.013(5) 0.008(6)
C25 0.079(7) 0.093(9) 0.036(7) -0.014(6) 0.013(5) 0.007(7)
C26 0.089(8) 0.057(7) 0.056(8) -0.014(6) 0.025(6) 0.007(6)
C27 0.067(7) 0.055(7) 0.085(9) 0.010(7) 0.037(7) 0.014(6)
C28 0.053(5) 0.056(7) 0.047(6) 0.008(5) 0.013(5) 0.007(5)
C29 0.090(6) 0.054(5) 0.060(6) 0.013(4) 0.039(4) 0.002(4)
C30 0.090(6) 0.054(5) 0.060(6) 0.013(4) 0.039(4) 0.002(4)
C31 0.112(9) 0.077(9) 0.072(9) 0.015(7) 0.032(7) -0.030(7)
C32 0.173(14) 0.102(12) 0.088(12) 0.017(10) 0.064(11) -0.059(10)
C33 0.216(19) 0.104(13) 0.128(16) 0.032(12) 0.100(15) -0.038(12)
C34 0.193(16) 0.130(14) 0.071(10) 0.006(10) 0.081(11) 0.004(12)
C35 0.139(12) 0.062(9) 0.106(12) 0.008(9) 0.038(9) -0.010(8)
C36 0.074(7) 0.057(8) 0.112(11) 0.019(7) -0.012(7) 0.022(6)
C37 0.070(7) 0.089(9) 0.078(9) 0.053(8) 0.003(6) 0.007(7)
C38 0.118(8) 0.112(8) 0.144(12) 0.055(9) 0.042(8) 0.022(7)
C39 0.118(8) 0.112(8) 0.144(12) 0.055(9) 0.042(8) 0.022(7)
C40 0.154(9) 0.240(14) 0.065(6) 0.047(8) -0.012(6) -0.043(8)
C41 0.154(9) 0.240(14) 0.065(6) 0.047(8) -0.012(6) -0.043(8)
C42 0.154(9) 0.240(14) 0.065(6) 0.047(8) -0.012(6) -0.043(8)
C43 0.080(7) 0.057(7) 0.071(8) 0.011(6) 0.009(6) 0.008(6)
C44 0.065(6) 0.042(6) 0.042(6) 0.002(5) 0.008(5) -0.003(5)
C45 0.054(6) 0.051(7) 0.101(10) 0.022(7) 0.020(6) -0.002(5)
C46 0.062(7) 0.059(8) 0.099(10) 0.003(7) 0.020(6) -0.012(6)
C47 0.078(8) 0.049(7) 0.074(8) -0.004(6) 0.015(6) -0.022(6)
C48 0.089(8) 0.040(7) 0.084(9) 0.003(6) -0.002(7) -0.003(6)
C49 0.070(7) 0.042(7) 0.077(8) 0.005(6) 0.027(6) -0.002(6)

loop_
_atom_type_symbol
_atom_type_description
_atom_type_scat_dispersion_real
_atom_type_scat_dispersion_imag
_atom_type_scat_source
C C 0.0033 0.0016 'International Tables Vol C Tables 4.2.6.8 and 6.1.1.4'
H H 0.0000 0.0000 'International Tables Vol C Tables 4.2.6.8 and 6.1.1.4'
Cl Cl 0.1484 0.1585 'International Tables Vol C Tables 4.2.6.8 and 6.1.1.4'
N N 0.0061 0.0033 'International Tables Vol C Tables 4.2.6.8 and 6.1.1.4'
O O 0.0106 0.0060 'International Tables Vol C Tables 4.2.6.8 and 6.1.1.4'
P P 0.1023 0.0942 'International Tables Vol C Tables 4.2.6.8 and 6.1.1.4'
Ru Ru -1.2594 0.8363 'International Tables Vol C Tables 4.2.6.8 and 6.1.1.4'

loop_
_geom_angle_atom_site_label_1
_geom_angle_atom_site_label_2
_geom_angle_atom_site_label_3
_geom_angle
_geom_angle_site_symmetry_1
_geom_angle_site_symmetry_3
C22 Ru1 C1 91.6(3) . .
C22 Ru1 P1 85.3(2) . .
C1 Ru1 P1 97.3(2) . .
C22 Ru1 Cl2 106.2(2) . .
C1 Ru1 Cl2 86.5(2) . .
P1 Ru1 Cl2 167.94(9) . .
C22 Ru1 Cl1 108.8(2) . .
C1 Ru1 Cl1 159.5(3) . .
P1 Ru1 Cl1 87.28(8) . .
Cl2 Ru1 Cl1 85.36(9) . .
O2 P1 O1 104.2(3) . .
O2 P1 O3 100.1(3) . .
O1 P1 O3 98.5(3) . .
O2 P1 Ru1 114.4(2) . .
O1 P1 Ru1 118.1(2) . .
O3 P1 Ru1 118.7(3) . .
C29 O1 P1 123.9(5) . .
C36 O2 P1 125.9(6) . .
C43 O3 P1 123.8(5) . .
C1 N1 C13 127.8(6) . .
C1 N1 C3 113.6(7) . .
C13 N1 C3 117.9(6) . .
C1 N2 C4 129.8(6) . .
C1 N2 C2 112.3(7) . .
C4 N2 C2 117.9(7) . .
N1 C1 N2 106.9(6) . .
N1 C1 Ru1 121.1(6) . .
N2 C1 Ru1 130.6(6) . .
C3 C2 N2 103.8(7) . .
C2 C3 N1 103.3(6) . .
C9 C4 C5 120.3(9) . .
C9 C4 N2 119.7(9) . .
C5 C4 N2 119.5(8) . .
C6 C5 C4 118.8(9) . .
C6 C5 C11 119.8(10) . .
C4 C5 C11 121.4(8) . .
C7 C6 C5 121.7(11) . .
C8 C7 C6 118.0(11) . .
C8 C7 C12 121.5(13) . .
C6 C7 C12 120.6(13) . .
C7 C8 C9 123.0(11) . .
C8 C9 C4 118.1(10) . .
C8 C9 C10 120.5(10) . .
C4 C9 C10 121.4(10) . .
C18 C13 C14 120.9(8) . .
C18 C13 N1 119.2(7) . .
C14 C13 N1 119.8(8) . .
C15 C14 C13 119.6(8) . .
C15 C14 C20 118.2(8) . .
C13 C14 C20 121.9(9) . .
C16 C15 C14 120.3(8) . .
C15 C16 C17 117.6(8) . .
C15 C16 C21 120.6(8) . .
C17 C16 C21 121.8(8) . .
C18 C17 C16 124.1(8) . .
C17 C18 C13 117.0(8) . .
C17 C18 C19 119.4(8) . .
C13 C18 C19 123.1(8) . .
C23 C22 Ru1 128.5(6) . .
C28 C23 C24 116.8(7) . .
C28 C23 C22 123.9(8) . .
C24 C23 C22 119.2(8) . .
C25 C24 C23 121.6(9) . .
C26 C25 C24 120.3(10) . .
C27 C26 C25 119.4(10) . .
C26 C27 C28 121.9(10) . .
C23 C28 C27 119.9(9) . .
O1 C29 C30 111.9(7) . .
C35 C30 C31 117.4(10) . .
C35 C30 C29 117.9(11) . .
C31 C30 C29 124.6(11) . .
C30 C31 C32 121.1(12) . .
C33 C32 C31 122.2(14) . .
C32 C33 C34 120.4(13) . .
C33 C34 C35 116.5(13) . .
C30 C35 C34 122.3(12) . .
O2 C36 C37 112.4(8) . .
C42 C37 C38 118.9(14) . .
C42 C37 C36 122.3(12) . .
C38 C37 C36 118.7(13) . .
C37 C38 C39 121.0(16) . .
C40 C39 C38 117.6(16) . .
C39 C40 C41 118.1(17) . .
C42 C41 C40 124.7(18) . .
C41 C42 C37 119.5(17) . .
O3 C43 C44 111.9(8) . .
C45 C44 C49 121.3(9) . .
C45 C44 C43 120.2(9) . .
C49 C44 C43 118.5(8) . .
C44 C45 C46 118.6(9) . .
C47 C46 C45 121.2(9) . .
C48 C47 C46 118.8(10) . .
C49 C48 C47 122.5(10) . .
C48 C49 C44 117.6(9) . .
C51 C50 C54 88(3) . .
C51 C50 C53 139(3) . 2_676
C54 C50 C53 51.0(17) . 2_676
C50 C51 C52 106(2) . .
C50 C51 C54 48.2(17) . .
C52 C51 C54 57.9(16) . .
C51 C52 C54 71.6(18) . .
C51 C52 C53 131(2) . .
C54 C52 C53 59.1(14) . .
C54 C53 C54 54(2) 2_676 .
C54 C53 C52 113(2) 2_676 .
C54 C53 C52 59.4(13) . .
C54 C53 C50 50.1(13) 2_676 2_676
C54 C53 C50 104(2) . 2_676
C52 C53 C50 163.4(19) . 2_676
C50 C54 C53 79(2) . 2_676
C50 C54 C54 151(4) . 2_676
C53 C54 C54 72(3) 2_676 2_676
C50 C54 C53 155(3) . .
C53 C54 C53 126(2) 2_676 .
C54 C54 C53 54(2) 2_676 .
C50 C54 C52 94(2) . .
C53 C54 C52 173(2) 2_676 .
C54 C54 C52 115(4) 2_676 .
C53 C54 C52 61.4(17) . .
C50 C54 C51 43.4(15) . .
C53 C54 C51 122(2) 2_676 .
C54 C54 C51 166(4) 2_676 .
C53 C54 C51 112(2) . .
C52 C54 C51 50.4(14) . .

loop_
_geom_bond_atom_site_label_1
_geom_bond_atom_site_label_2
_geom_bond_distance
_geom_bond_site_symmetry_2
Ru1 C22 1.819(7) .
Ru1 C1 2.066(7) .
Ru1 P1 2.257(3) .
Ru1 Cl2 2.401(2) .
Ru1 Cl1 2.404(3) .
P1 O2 1.589(6) .
P1 O1 1.594(6) .
P1 O3 1.600(6) .
O1 C29 1.452(10) .
O2 C36 1.445(10) .
O3 C43 1.471(11) .
N1 C1 1.329(9) .
N1 C13 1.450(10) .
N1 C3 1.501(10) .
N2 C1 1.368(10) .
N2 C4 1.428(11) .
N2 C2 1.496(10) .
C2 C3 1.463(12) .
C4 C9 1.409(12) .
C4 C5 1.413(13) .
C5 C6 1.407(13) .
C5 C11 1.524(12) .
C6 C7 1.397(14) .
C7 C8 1.381(16) .
C7 C12 1.531(15) .
C8 C9 1.406(15) .
C9 C10 1.479(14) .
C13 C18 1.387(11) .
C13 C14 1.418(11) .
C14 C15 1.399(12) .
C14 C20 1.513(11) .
C15 C16 1.382(11) .
C16 C17 1.406(12) .
C16 C21 1.533(12) .
C17 C18 1.379(12) .
C18 C19 1.510(11) .
C22 C23 1.4997(11) .
C23 C28 1.397(11) .
C23 C24 1.414(12) .
C24 C25 1.384(12) .
C25 C26 1.369(13) .
C26 C27 1.359(14) .
C27 C28 1.400(12) .
C29 C30 1.467(10) .
C30 C35 1.332(15) .
C30 C31 1.348(13) .
C31 C32 1.404(14) .
C32 C33 1.279(19) .
C33 C34 1.386(18) .
C34 C35 1.452(15) .
C36 C37 1.506(15) .
C37 C42 1.336(19) .
C37 C38 1.410(15) .
C38 C39 1.420(18) .
C39 C40 1.36(2) .
C40 C41 1.385(19) .
C41 C42 1.330(18) .
C43 C44 1.542(12) .
C44 C45 1.359(11) .
C44 C49 1.405(12) .
C45 C46 1.380(12) .
C46 C47 1.366(13) .
C47 C48 1.365(13) .
C48 C49 1.353(13) .
C50 C51 1.18(3) .
C50 C54 1.28(3) .
C50 C53 1.64(2) 2_676
C51 C52 1.39(3) .
C51 C54 1.71(3) .
C52 C54 1.53(3) .
C52 C53 1.56(2) .
C53 C54 1.30(3) 2_676
C53 C54 1.53(3) .
C54 C54 1.30(5) 2_676
